data_4100493
_journal_name_full 'Journal of the American Chemical Society'
_journal_paper_doi 10.1021/ja051745d
_journal_year 2005
_chemical_formula_moiety 'C12 H16 O4'
_chemical_formula_sum 'C12 H16 O4'
_chemical_formula_weight 224.25
_space_group_IT_number 14
_symmetry_cell_setting monoclinic
_symmetry_space_group_name_Hall '-P 2ybc'
_symmetry_space_group_name_H-M 'P 1 21/c 1'
_cell_angle_alpha 90.00
_cell_angle_beta 101.755(4)
_cell_angle_gamma 90.00
_cell_formula_units_Z 4
_cell_length_a 10.631(3)
_cell_length_b 6.5388(17)
_cell_length_c 15.525(4)
_cell_measurement_temperature 173(2)
_cell_volume 1056.5(5)
_diffrn_ambient_temperature 173(2)
_exptl_crystal_density_diffrn 1.410
_cod_depositor_comments
;
The following automatic conversions were performed:
'_symmetry_cell_setting' value 'Monoclinic' changed to 'monoclinic'
according to '/home/saulius/struct/CIF-dictionaries/cif_core.dic'
dictionary named 'cif_core.dic' version 2.4.1 from 2010-06-29.

Automatic conversion script
Id: cif_fix_enum 1527 2010-12-29 10:47:43Z saulius 
;
_cod_original_sg_symbol_H-M 'P 21/c'
_cod_database_code 4100493

loop_
_symmetry_equiv_pos_as_xyz
'x, y, z'
'-x, y+1/2, -z+1/2'
'-x, -y, -z'
'x, -y-1/2, z-1/2'

loop_
_atom_site_label
_atom_site_type_symbol
_atom_site_fract_x
_atom_site_fract_y
_atom_site_fract_z
_atom_site_U_iso_or_equiv
_atom_site_adp_type
_atom_site_occupancy
_atom_site_symmetry_multiplicity
_atom_site_calc_flag
_atom_site_refinement_flags
_atom_site_disorder_assembly
_atom_site_disorder_group
O1 O 0.15040(9) 0.34339(14) 0.25087(6) 0.0274(2) Uani 1 1 d . . .
O2 O 0.03683(10) 0.80798(17) -0.05903(7) 0.0369(3) Uani 1 1 d . . .
O3 O 0.22959(10) 0.27449(15) 0.08263(6) 0.0315(3) Uani 1 1 d . . .
H3A H 0.1526 0.2615 0.0872 0.047 Uiso 1 1 calc R . .
O4 O 0.36017(9) 0.46279(15) 0.30169(6) 0.0286(3) Uani 1 1 d . . .
C1 C 0.09440(14) 0.5458(2) 0.24101(9) 0.0309(3) Uani 1 1 d . . .
H1A H 0.1359 0.6335 0.2907 0.037 Uiso 1 1 calc R . .
H1B H 0.0015 0.5375 0.2414 0.037 Uiso 1 1 calc R . .
C2 C 0.11302(14) 0.6362(2) 0.15632(9) 0.0273(3) Uani 1 1 d . . .
C3 C 0.02695(14) 0.7104(2) 0.08907(10) 0.0305(3) Uani 1 1 d . . .
H3B H -0.0616 0.7307 0.0890 0.037 Uiso 1 1 calc R . .
C4 C 0.08896(14) 0.7562(2) 0.01539(10) 0.0297(3) Uani 1 1 d . . .
C5 C 0.23172(14) 0.7197(2) 0.04578(9) 0.0313(3) Uani 1 1 d . . .
H5A H 0.2799 0.8498 0.0479 0.038 Uiso 1 1 calc R . .
H5B H 0.2636 0.6238 0.0058 0.038 Uiso 1 1 calc R . .
C6 C 0.24639(13) 0.6275(2) 0.13795(9) 0.0264(3) Uani 1 1 d . . .
H6A H 0.3043 0.7167 0.1811 0.032 Uiso 1 1 calc R . .
C7 C 0.29420(13) 0.4053(2) 0.14990(9) 0.0260(3) Uani 1 1 d . . .
H7A H 0.3876 0.4042 0.1479 0.031 Uiso 1 1 calc R . .
C8 C 0.28040(13) 0.3313(2) 0.24141(9) 0.0250(3) Uani 1 1 d . . .
C9 C 0.31884(14) 0.1085(2) 0.25735(10) 0.0302(3) Uani 1 1 d . . .
H9A H 0.4036 0.0862 0.2418 0.036 Uiso 1 1 calc R . .
H9B H 0.2554 0.0207 0.2187 0.036 Uiso 1 1 calc R . .
C10 C 0.32607(15) 0.0469(2) 0.35272(10) 0.0338(4) Uani 1 1 d . . .
H10A H 0.2385 0.0440 0.3654 0.041 Uiso 1 1 calc R . .
H10B H 0.3631 -0.0921 0.3627 0.041 Uiso 1 1 calc R . .
C11 C 0.40894(15) 0.1974(2) 0.41420(10) 0.0354(4) Uani 1 1 d . . .
H11A H 0.4047 0.1656 0.4759 0.042 Uiso 1 1 calc R . .
H11C H 0.4995 0.1848 0.4081 0.042 Uiso 1 1 calc R . .
C12 C 0.36223(15) 0.4138(2) 0.39219(9) 0.0331(3) Uani 1 1 d . . .
H12A H 0.2746 0.4292 0.4040 0.040 Uiso 1 1 calc R . .
H12B H 0.4194 0.5109 0.4306 0.040 Uiso 1 1 calc R . .

loop_
_atom_site_aniso_label
_atom_site_aniso_U_11
_atom_site_aniso_U_22
_atom_site_aniso_U_33
_atom_site_aniso_U_23
_atom_site_aniso_U_13
_atom_site_aniso_U_12
O1 0.0281(5) 0.0216(5) 0.0336(5) 0.0033(4) 0.0090(4) 0.0021(4)
O2 0.0420(6) 0.0350(6) 0.0321(6) 0.0053(5) 0.0038(5) -0.0006(5)
O3 0.0360(6) 0.0280(5) 0.0313(5) -0.0068(4) 0.0086(4) -0.0025(4)
O4 0.0332(5) 0.0227(5) 0.0289(5) -0.0011(4) 0.0040(4) -0.0032(4)
C1 0.0330(7) 0.0272(8) 0.0342(8) 0.0046(6) 0.0109(6) 0.0092(6)
C2 0.0338(7) 0.0173(7) 0.0323(7) -0.0018(5) 0.0103(6) 0.0022(5)
C3 0.0313(7) 0.0240(7) 0.0367(8) 0.0013(6) 0.0082(6) 0.0031(6)
C4 0.0381(8) 0.0179(6) 0.0327(8) 0.0001(6) 0.0060(6) 0.0002(6)
C5 0.0352(8) 0.0271(7) 0.0326(8) 0.0041(6) 0.0096(6) -0.0002(6)
C6 0.0306(7) 0.0201(7) 0.0291(7) 0.0004(5) 0.0070(6) -0.0006(5)
C7 0.0267(7) 0.0212(7) 0.0305(7) -0.0022(5) 0.0067(6) -0.0010(5)
C8 0.0248(7) 0.0200(7) 0.0304(7) -0.0016(5) 0.0057(5) -0.0004(5)
C9 0.0341(8) 0.0203(7) 0.0367(8) 0.0001(6) 0.0087(6) 0.0029(6)
C10 0.0357(8) 0.0252(7) 0.0415(9) 0.0072(6) 0.0100(6) 0.0055(6)
C11 0.0343(8) 0.0381(9) 0.0333(8) 0.0073(7) 0.0056(6) 0.0046(7)
C12 0.0380(8) 0.0325(8) 0.0276(7) -0.0017(6) 0.0041(6) -0.0004(6)

loop_
_geom_bond_atom_site_label_1
_geom_bond_atom_site_label_2
_geom_bond_distance
_geom_bond_site_symmetry_2
_geom_bond_publ_flag
O1 C8 1.4214(16) . ?
O1 C1 1.4464(17) . ?
O2 C4 1.2230(17) . ?
O3 C7 1.4146(16) . ?
O3 H3A 0.8400 . ?
O4 C8 1.4181(16) . ?
O4 C12 1.4368(17) . ?
C1 C2 1.4911(19) . ?
C1 H1A 0.9900 . ?
C1 H1B 0.9900 . ?
C2 C3 1.332(2) . ?
C2 C6 1.503(2) . ?
C3 C4 1.463(2) . ?
C3 H3B 0.9500 . ?
C4 C5 1.514(2) . ?
C5 C6 1.5312(19) . ?
C5 H5A 0.9900 . ?
C5 H5B 0.9900 . ?
C6 C7 1.5382(19) . ?
C6 H6A 1.0000 . ?
C7 C8 1.5358(19) . ?
C7 H7A 1.0000 . ?
C8 C9 1.5194(19) . ?
C9 C10 1.521(2) . ?
C9 H9A 0.9900 . ?
C9 H9B 0.9900 . ?
C10 C11 1.521(2) . ?
C10 H10A 0.9900 . ?
C10 H10B 0.9900 . ?
C11 C12 1.515(2) . ?
C11 H11A 0.9900 . ?
C11 H11C 0.9900 . ?
C12 H12A 0.9900 . ?
C12 H12B 0.9900 . ?
